data_7028361
loop_
_publ_author_name
'Nagapradeep, N.'
'Venkatesh, V.'
'Tripathi, S. K.'
'Verma, Sandeep'

_publ_section_title
;
 Guanine-copper coordination polymers: crystal analysis and application as
 thin film precursors.
;
_journal_issue 4
_journal_name_full 'Dalton transactions (Cambridge, England : 2003)'
_journal_page_first 1744
_journal_page_last 1752
_journal_paper_doi 10.1039/c3dt52415a
_journal_volume 43
_journal_year 2014
_chemical_formula_moiety 'C16 H14 Cl4 Cu3 N10 O2'
_chemical_formula_sum 'C16 H14 Cl4 Cu3 N10 O2'
_chemical_formula_weight 710.79
_chemical_name_common 9-propargylguanine+CuCl2
_chemical_name_systematic
;
?
;
_space_group_IT_number 14
_symmetry_cell_setting monoclinic
_symmetry_space_group_name_Hall '-P 2ybc'
_symmetry_space_group_name_H-M 'P 1 21/c 1'
_atom_sites_solution_hydrogens geom
_atom_sites_solution_primary direct
_atom_sites_solution_secondary difmap
_audit_creation_method SHELXL-97
_cell_angle_alpha 90.00
_cell_angle_beta 93.808(4)
_cell_angle_gamma 90.00
_cell_formula_units_Z 2
_cell_length_a 7.877(2)
_cell_length_b 19.236(5)
_cell_length_c 7.151(2)
_cell_measurement_reflns_used 2653
_cell_measurement_temperature 100(2)
_cell_measurement_theta_max 28.37
_cell_measurement_theta_min 2.12
_cell_volume 1081.1(5)
_computing_cell_refinement 'SMART 5.628 (Bruker, 2003)'
_computing_data_collection 'SMART 5.628 (Bruker, 2003)'
_computing_data_reduction 'SAINT+ 6.45 (Bruker, 2003)'
_computing_molecular_graphics 'diamond 3.1d'
_computing_publication_material 'WinGX publication routines (Farrugia, 1999)'
_computing_structure_refinement 'SHELXL-97 (Sheldrick, 1997)'
_computing_structure_solution Sir92
_diffrn_ambient_temperature 100(2)
_diffrn_measured_fraction_theta_full 0.996
_diffrn_measured_fraction_theta_max 0.976
_diffrn_radiation_monochromator graphite
_diffrn_radiation_source 'fine-focus sealed tube'
_diffrn_radiation_type MoK\a
_diffrn_radiation_wavelength 0.71073
_diffrn_reflns_av_R_equivalents 0.0545
_diffrn_reflns_av_sigmaI/netI 0.0560
_diffrn_reflns_limit_h_max 10
_diffrn_reflns_limit_h_min -10
_diffrn_reflns_limit_k_max 25
_diffrn_reflns_limit_k_min -20
_diffrn_reflns_limit_l_max 9
_diffrn_reflns_limit_l_min -9
_diffrn_reflns_number 6879
_diffrn_reflns_theta_full 25.00
_diffrn_reflns_theta_max 28.37
_diffrn_reflns_theta_min 2.12
_exptl_absorpt_coefficient_mu 3.460
_exptl_absorpt_correction_T_max 0.5445
_exptl_absorpt_correction_T_min 0.5033
_exptl_absorpt_correction_type psi-scan
_exptl_absorpt_process_details '(North et al., 1968)'
_exptl_crystal_colour 'dark green'
_exptl_crystal_density_diffrn 2.183
_exptl_crystal_density_method 'not measured'
_exptl_crystal_description needle
_exptl_crystal_F_000 702
_exptl_crystal_size_max 0.23
_exptl_crystal_size_mid 0.21
_exptl_crystal_size_min 0.20
_refine_diff_density_max 2.003
_refine_diff_density_min -2.096
_refine_diff_density_rms 0.378
_refine_ls_extinction_method none
_refine_ls_goodness_of_fit_ref 1.083
_refine_ls_hydrogen_treatment constr
_refine_ls_matrix_type full
_refine_ls_number_parameters 160
_refine_ls_number_reflns 2653
_refine_ls_number_restraints 0
_refine_ls_restrained_S_all 1.083
_refine_ls_R_factor_all 0.0781
_refine_ls_R_factor_gt 0.0550
_refine_ls_shift/su_max 0.000
_refine_ls_shift/su_mean 0.000
_refine_ls_structure_factor_coef Fsqd
_refine_ls_weighting_details 'calc w=1/[\s^2^(Fo^2^)+(0.1656P)^2^+2.5195P] where P=(Fo^2^+2Fc^2^)/3'
_refine_ls_weighting_scheme calc
_refine_ls_wR_factor_gt 0.1692
_refine_ls_wR_factor_ref 0.2367
_reflns_number_gt 2141
_reflns_number_total 2653
_reflns_threshold_expression >2sigma(I)
_cod_data_source_file c3dt52415a.txt
_cod_data_source_block Complex1
_cod_original_sg_symbol_H-M 'P 21/c'
_cod_database_code 7028361

loop_
_symmetry_equiv_pos_as_xyz
'x, y, z'
'-x, y+1/2, -z+1/2'
'-x, -y, -z'
'x, -y-1/2, z-1/2'

loop_
_atom_site_label
_atom_site_type_symbol
_atom_site_fract_x
_atom_site_fract_y
_atom_site_fract_z
_atom_site_U_iso_or_equiv
_atom_site_adp_type
_atom_site_occupancy
_atom_site_symmetry_multiplicity
_atom_site_calc_flag
_atom_site_refinement_flags
Cu2 Cu 0.0000 0.0000 0.5000 0.0158(3) Uani 1 2 d S
Cu1 Cu 0.55104(9) 0.23466(4) 0.96227(10) 0.0210(3) Uani 1 1 d .
Cl2 Cl 0.09519(16) 0.05573(7) 0.23854(18) 0.0194(3) Uani 1 1 d .
O6 O 0.3691(5) -0.0429(2) 0.6054(6) 0.0213(8) Uani 1 1 d .
N7 N 0.1096(6) 0.0710(2) 0.6613(6) 0.0173(9) Uani 1 1 d .
N9 N 0.1843(6) 0.1620(2) 0.8395(6) 0.0147(9) Uani 1 1 d .
N3 N 0.4796(6) 0.1327(2) 0.9257(6) 0.0157(9) Uani 1 1 d .
N1 N 0.5515(6) 0.0240(2) 0.7957(6) 0.0170(9) Uani 1 1 d .
H1 H 0.6301 -0.0068 0.7893 0.020 Uiso 1 1 calc R
C2 C 0.5905(7) 0.0820(3) 0.8987(7) 0.0191(11) Uani 1 1 d .
N2 N 0.7483(6) 0.0868(3) 0.9789(7) 0.0205(10) Uani 1 1 d .
H2A H 0.7771 0.1223 1.0470 0.025 Uiso 1 1 calc R
H2B H 0.8211 0.0544 0.9625 0.025 Uiso 1 1 calc R
C4 C 0.3242(7) 0.1196(3) 0.8398(7) 0.0149(10) Uani 1 1 d .
C9 C 0.1630(7) 0.2244(3) 0.9549(8) 0.0196(11) Uani 1 1 d .
H9A H 0.1547 0.2107 1.0845 0.024 Uiso 1 1 calc R
H9B H 0.0580 0.2477 0.9133 0.024 Uiso 1 1 calc R
C5 C 0.2765(7) 0.0635(3) 0.7317(8) 0.0171(10) Uani 1 1 d .
C10 C 0.3075(8) 0.2733(3) 0.9425(8) 0.0208(11) Uani 1 1 d .
C11 C 0.4006(7) 0.3231(3) 0.9299(8) 0.0178(10) Uani 1 1 d .
H11 H 0.4720 0.3612 0.9202 0.021 Uiso 1 1 calc R
C8 C 0.0571(7) 0.1306(3) 0.7288(7) 0.0178(10) Uani 1 1 d .
H8 H -0.0514 0.1488 0.7048 0.021 Uiso 1 1 calc R
Cl1 Cl 0.75019(18) 0.23818(7) 1.2257(2) 0.0221(4) Uani 1 1 d .
C6 C 0.3944(8) 0.0099(3) 0.6992(8) 0.0184(11) Uani 1 1 d .

loop_
_atom_site_aniso_label
_atom_site_aniso_U_11
_atom_site_aniso_U_22
_atom_site_aniso_U_33
_atom_site_aniso_U_23
_atom_site_aniso_U_13
_atom_site_aniso_U_12
Cu2 0.0147(5) 0.0163(5) 0.0161(5) -0.0037(3) -0.0016(4) -0.0023(3)
Cu1 0.0183(5) 0.0175(5) 0.0267(5) -0.0027(3) -0.0028(3) -0.0003(2)
Cl2 0.0184(6) 0.0185(7) 0.0210(7) -0.0012(5) -0.0014(5) 0.0011(5)
O6 0.026(2) 0.017(2) 0.022(2) -0.0009(15) 0.0032(15) -0.0006(16)
N7 0.019(2) 0.013(2) 0.020(2) -0.0013(17) -0.0010(17) -0.0052(17)
N9 0.018(2) 0.014(2) 0.0116(19) -0.0027(16) -0.0024(15) -0.0007(17)
N3 0.019(2) 0.012(2) 0.016(2) -0.0008(16) 0.0005(16) 0.0004(16)
N1 0.018(2) 0.016(2) 0.018(2) 0.0016(17) 0.0055(16) 0.0043(17)
C2 0.019(2) 0.024(3) 0.014(2) 0.007(2) 0.0005(18) 0.001(2)
N2 0.016(2) 0.021(2) 0.025(2) -0.0031(19) -0.0005(17) 0.0061(18)
C4 0.020(2) 0.014(2) 0.011(2) 0.0022(18) 0.0035(17) -0.0001(19)
C9 0.023(3) 0.015(2) 0.021(3) -0.005(2) 0.001(2) -0.001(2)
C5 0.015(2) 0.019(3) 0.017(2) 0.0043(19) 0.0026(18) -0.0013(19)
C10 0.024(3) 0.021(3) 0.017(3) -0.004(2) -0.004(2) 0.002(2)
C11 0.018(2) 0.016(3) 0.019(3) -0.0038(19) 0.0023(19) 0.006(2)
C8 0.020(3) 0.018(3) 0.015(2) -0.0017(19) 0.0008(19) -0.002(2)
Cl1 0.0202(7) 0.0263(8) 0.0195(7) -0.0018(5) -0.0024(5) -0.0029(5)
C6 0.025(3) 0.016(2) 0.015(3) -0.0029(19) 0.008(2) 0.004(2)

loop_
_atom_type_symbol
_atom_type_description
_atom_type_scat_dispersion_real
_atom_type_scat_dispersion_imag
_atom_type_scat_source
C C 0.0033 0.0016 'International Tables Vol C Tables 4.2.6.8 and 6.1.1.4'
H H 0.0000 0.0000 'International Tables Vol C Tables 4.2.6.8 and 6.1.1.4'
N N 0.0061 0.0033 'International Tables Vol C Tables 4.2.6.8 and 6.1.1.4'
O O 0.0106 0.0060 'International Tables Vol C Tables 4.2.6.8 and 6.1.1.4'
Cl Cl 0.1484 0.1585 'International Tables Vol C Tables 4.2.6.8 and 6.1.1.4'
Cu Cu 0.3201 1.2651 'International Tables Vol C Tables 4.2.6.8 and 6.1.1.4'

loop_
_geom_angle_atom_site_label_1
_geom_angle_atom_site_label_2
_geom_angle_atom_site_label_3
_geom_angle
_geom_angle_site_symmetry_1
_geom_angle_site_symmetry_3
N7 Cu2 N7 180.0(2) . 3_556
N7 Cu2 Cl2 89.94(14) . .
N7 Cu2 Cl2 90.06(14) 3_556 .
N7 Cu2 Cl2 90.06(14) . 3_556
N7 Cu2 Cl2 89.94(14) 3_556 3_556
Cl2 Cu2 Cl2 180.00(6) . 3_556
N3 Cu1 C10 95.2(2) . .
N3 Cu1 C11 128.2(2) . .
C10 Cu1 C11 34.1(2) . .
N3 Cu1 Cl1 106.86(13) . .
C10 Cu1 Cl1 127.59(16) . .
C11 Cu1 Cl1 114.05(16) . .
N3 Cu1 Cl1 107.44(13) . 4_565
C10 Cu1 Cl1 121.05(17) . 4_565
C11 Cu1 Cl1 97.80(16) . 4_565
Cl1 Cu1 Cl1 97.06(6) . 4_565
C8 N7 C5 105.7(5) . .
C8 N7 Cu2 133.4(4) . .
C5 N7 Cu2 121.0(4) . .
C4 N9 C8 107.1(4) . .
C4 N9 C9 127.3(5) . .
C8 N9 C9 125.1(5) . .
C2 N3 C4 112.3(5) . .
C2 N3 Cu1 122.8(4) . .
C4 N3 Cu1 117.8(4) . .
C2 N1 C6 125.7(5) . .
N3 C2 N2 119.2(5) . .
N3 C2 N1 123.5(5) . .
N2 C2 N1 117.3(5) . .
N3 C4 C5 127.5(5) . .
N3 C4 N9 126.3(5) . .
C5 C4 N9 106.2(5) . .
N9 C9 C10 111.5(5) . .
C4 C5 N7 110.0(5) . .
C4 C5 C6 120.6(5) . .
N7 C5 C6 129.3(5) . .
C11 C10 C9 167.1(6) . .
C11 C10 Cu1 74.0(4) . .
C9 C10 Cu1 118.9(4) . .
C10 C11 Cu1 71.9(4) . .
N7 C8 N9 111.0(5) . .
Cu1 Cl1 Cu1 97.77(6) . 4_566
O6 C6 N1 122.3(5) . .
O6 C6 C5 127.4(6) . .
N1 C6 C5 110.2(5) . .

loop_
_geom_bond_atom_site_label_1
_geom_bond_atom_site_label_2
_geom_bond_distance
_geom_bond_site_symmetry_2
Cu2 N7 1.951(4) .
Cu2 N7 1.951(4) 3_556
Cu2 Cl2 2.3224(14) .
Cu2 Cl2 2.3224(14) 3_556
Cu1 N3 2.052(5) .
Cu1 C10 2.054(6) .
Cu1 C11 2.077(5) .
Cu1 Cl1 2.3709(16) .
Cu1 Cl1 2.4390(17) 4_565
O6 C6 1.227(7) .
N7 C8 1.321(7) .
N7 C5 1.384(7) .
N9 C4 1.371(7) .
N9 C8 1.375(7) .
N9 C9 1.473(7) .
N3 C2 1.332(7) .
N3 C4 1.356(7) .
N1 C2 1.361(8) .
N1 C6 1.403(8) .
C2 N2 1.337(7) .
C4 C5 1.366(8) .
C9 C10 1.483(8) .
C5 C6 1.417(8) .
C10 C11 1.213(9) .
Cl1 Cu1 2.4390(17) 4_566
